data_1550372
loop_
_publ_author_name
'Canadillas-Delgado, Laura'
'Mazzuca, Lidia'
'Fabelo, Oscar'
'Rodriguez-Velamazan, J. Alberto'
'Rodriguez-Carvajal, Juan'

_publ_section_title
;
 Incommensurate structures of the [CH~3~NH~3~][Co(COOH)~3~] compound
;
_journal_coeditor_code LT5013
_journal_issue 1
_journal_name_full IUCrJ
_journal_page_first 105
_journal_page_last 115
_journal_paper_doi 10.1107/S2052252518015026
_journal_volume 6
_journal_year 2019
_chemical_formula_sum 'C4 H9 Co N O6'
_chemical_formula_weight 226
_chemical_name_systematic ' ?'
_space_group_IT_number 62
_space_group_ssg_name Pnma(00\g)0s0
_symmetry_cell_setting orthorhombic
_symmetry_space_group_name_Hall '-P 2ac 2n'
_symmetry_space_group_name_H-M 'P n m a'
_cell_angle_alpha 90
_cell_angle_beta 90
_cell_angle_gamma 90
_cell_formula_units_Z 4
_cell_length_a 8.2702(3)
_cell_length_b 11.6766(4)
_cell_length_c 8.1631(6)
_cell_measurement_reflns_used 1077
_cell_measurement_temperature 90
_cell_measurement_theta_max 61.37
_cell_measurement_theta_min 4.8
_cell_modulation_dimension 1
_cell_volume 788.29(7)
_diffrn_ambient_temperature 90
_diffrn_detector_area_resol_mean '1.56 mm vert. 2.5 mm hor.'
_diffrn_measured_fraction_theta_full 0.98
_diffrn_measured_fraction_theta_max 0.92
_diffrn_measurement_device_type 'D19 position-sensitive detector diffractometer'
_diffrn_measurement_method 'omega step-scans'
_diffrn_radiation_monochromator 'copper 331'
_diffrn_radiation_probe neutron
_diffrn_radiation_type neutron
_diffrn_radiation_wavelength 1.4569
_diffrn_reflns_av_R_equivalents 0.1439
_diffrn_reflns_av_unetI/netI 0.0185
_diffrn_reflns_limit_h_max 9
_diffrn_reflns_limit_h_min -9
_diffrn_reflns_limit_index_m_1_max 3
_diffrn_reflns_limit_index_m_1_min -3
_diffrn_reflns_limit_k_max 14
_diffrn_reflns_limit_k_min -8
_diffrn_reflns_limit_l_max 9
_diffrn_reflns_limit_l_min -10
_diffrn_reflns_number 24351
_diffrn_reflns_theta_full 34.37
_diffrn_reflns_theta_max 61.37
_diffrn_reflns_theta_min 4.8
_diffrn_source 'neutron source'
_diffrn_source_power 55MW
_diffrn_source_type 'ILL High Flux Reactor, beam H11'
_exptl_absorpt_coefficient_mu 0.2417
_exptl_absorpt_correction_type numerical
_exptl_absorpt_process_details
;absorption corretion done through d19face, 
d19abs and d19abscan programs from ILL
;
_exptl_crystal_colour red
_exptl_crystal_density_diffrn 1.9047
_exptl_crystal_description prism
_exptl_crystal_F_000 158.404
_exptl_crystal_size_max 5
_exptl_crystal_size_mid 4
_exptl_crystal_size_min 4
_exptl_crystal_size_rad 4
_refine_diff_density_max 0.18
_refine_diff_density_min -0.67
_refine_ls_extinction_method none
_refine_ls_goodness_of_fit_gt 7.08
_refine_ls_goodness_of_fit_ref 5.06
_refine_ls_hydrogen_treatment refall
_refine_ls_number_constraints 0
_refine_ls_number_parameters 333
_refine_ls_number_reflns 4617
_refine_ls_number_restraints 0
_refine_ls_R_factor_all 0.1449
_refine_ls_R_factor_gt 0.1030
_refine_ls_shift/su_max 0.0053
_refine_ls_shift/su_mean 0.0006
_refine_ls_structure_factor_coef F
_refine_ls_weighting_details w=1/(\s^2^(F)+0.0001F^2^)
_refine_ls_weighting_scheme sigma
_refine_ls_wR_factor_gt 0.1293
_refine_ls_wR_factor_ref 0.1326
_reflns_number_gt 2408
_reflns_number_total 4617
_reflns_threshold_expression I>3\s(I)
_cod_data_source_file lt5013.cif
_cod_data_source_block III
_cod_depositor_comments 'Adding full bibliography for 1550370--1550373.cif.'
_cod_original_formula_sum 'C4 H9 Co1 N1 O6'
_cod_database_code 1550372

loop_
_space_group_symop_id
_space_group_symop_operation_xyz
1 x,y,z
2 -x+0.5,-y,z+0.5
3 -x,y+0.5,-z
4 x+0.5,-y+0.5,-z+0.5
5 -x,-y,-z
6 x+0.5,y,-z+0.5
7 x,-y+0.5,z
8 -x+0.5,y+0.5,z+0.5

loop_
_space_group_symop_ssg_id
_space_group_symop_ssg_operation_algebraic
1 x1,x2,x3,x4
2 -x1+1/2,-x2,x3+1/2,x4+1/2
3 -x1,x2+1/2,-x3,-x4+1/2
4 x1+1/2,-x2+1/2,-x3+1/2,-x4
5 -x1,-x2,-x3,-x4
6 x1+1/2,x2,-x3+1/2,-x4+1/2
7 x1,-x2+1/2,x3,x4+1/2
8 -x1+1/2,x2+1/2,x3+1/2,x4

loop_
_atom_site_label
_atom_site_type_symbol
_atom_site_fract_x
_atom_site_fract_y
_atom_site_fract_z
_atom_site_adp_type
_atom_site_U_iso_or_equiv
_atom_site_site_symmetry_multiplicity
_atom_site_occupancy
_atom_site_calc_flag
Co1 Co 0.5 0 0 Uani 0.0242(16) 4 1 d
O1 O 0.59560(17) -0.07082(12) -0.2141(3) Uani 0.0266(6) 8 1 d
O2 O 0.77267(17) -0.05990(12) -0.4184(3) Uani 0.0264(5) 8 1 d
O3 O 0.47468(18) 0.15492(12) -0.1285(3) Uani 0.0280(6) 8 1 d
N1 N 0.91491(18) 0.25 -0.0300(3) Uani 0.0280(6) 4 1 d
C1 C 0.71992(15) -0.02981(11) -0.2799(2) Uani 0.0253(5) 8 1 d
C3 C 1.0871(2) 0.25 0.0231(5) Uani 0.0345(9) 4 1 d
C2 C 0.4904(2) 0.25 -0.0576(4) Uani 0.0247(8) 4 1 d
H1 H 0.7873(4) 0.0352(3) -0.2144(5) Uani 0.0522(13) 8 1 d
H2 H 0.5206(7) 0.25 0.0770(9) Uani 0.0505(18) 4 1 d
H1n H 0.9122(6) 0.25 -0.1563(10) Uani 0.056(2) 4 1 d
H3a H 1.0899(6) 0.25 0.1590(11) Uani 0.063(2) 4 1 d
H2n H 0.8545(4) 0.1784(2) 0.0132(5) Uani 0.0427(11) 8 1 d
H3b H 1.1455(4) 0.3249(3) -0.0195(6) Uani 0.0624(15) 8 1 d

loop_
_atom_site_aniso_label
_atom_site_aniso_type_symbol
_atom_site_aniso_U_11
_atom_site_aniso_U_22
_atom_site_aniso_U_33
_atom_site_aniso_U_12
_atom_site_aniso_U_13
_atom_site_aniso_U_23
Co1 Co 0.026(2) 0.028(2) 0.019(4) -0.0003(15) 0.000(2) 0.0010(18)
O1 O 0.0261(8) 0.0321(8) 0.0217(12) -0.0036(5) 0.0029(7) -0.0009(6)
O2 O 0.0261(8) 0.0309(8) 0.0221(12) -0.0016(5) 0.0021(7) -0.0010(6)
O3 O 0.0323(8) 0.0245(8) 0.0271(14) -0.0010(5) -0.0002(7) -0.0012(7)
N1 N 0.0293(8) 0.0311(9) 0.0236(13) 0 0.0022(9) 0
C1 C 0.0263(7) 0.0312(8) 0.0182(11) -0.0018(5) 0.0028(6) 0.0000(5)
C3 C 0.0275(11) 0.0391(13) 0.037(2) 0 0.0010(12) 0
C2 C 0.0279(9) 0.0281(11) 0.0183(18) 0 -0.0023(9) 0
H1 H 0.0546(19) 0.062(2) 0.040(3) -0.0239(14) 0.0155(17) -0.0201(16)
H2 H 0.074(3) 0.039(2) 0.038(4) 0 -0.016(3) 0
H1n H 0.045(3) 0.064(3) 0.058(5) 0 -0.003(3) 0
H3a H 0.049(3) 0.096(4) 0.043(5) 0 -0.006(3) 0
H2n H 0.0424(16) 0.0411(17) 0.045(3) -0.0066(12) 0.0074(15) 0.0022(13)
H3b H 0.0435(18) 0.063(2) 0.081(4) -0.0133(15) -0.0025(18) 0.0111(19)

loop_
_atom_site_displace_Fourier_atom_site_label
_atom_site_displace_Fourier_axis
_atom_site_displace_Fourier_wave_vector_seq_id
_atom_site_displace_Fourier_param_cos
_atom_site_displace_Fourier_param_sin
Co1 x 1 0 -0.0027(7)
Co1 y 1 0 0.0306(6)
Co1 z 1 0 0.0016(8)
O1 x 1 -0.0031(2) -0.0026(2)
O1 y 1 0.00439(15) 0.03072(17)
O1 z 1 -0.0002(2) 0.0016(2)
O1 x 2 0.0002(3) -0.0001(3)
O1 y 2 0.00031(16) 0.00024(16)
O1 z 2 -0.0005(3) -0.0006(3)
O2 x 1 0.0009(2) -0.0026(2)
O2 y 1 0.00157(15) 0.03060(17)
O2 z 1 0.0035(2) -0.0012(2)
O3 x 1 -0.0042(2) -0.0020(2)
O3 y 1 0.00289(15) 0.03065(16)
O3 z 1 -0.0008(2) 0.0015(3)
O3 x 2 -0.0002(3) 0.0000(3)
O3 y 2 0.00026(16) 0.00005(17)
O3 z 2 -0.0006(3) -0.0014(3)
N1 x 1 0 0
N1 y 1 0.00763(16) 0.02946(18)
N1 z 1 0 0
N1 x 2 0.0000(3) -0.0007(3)
N1 y 2 0 0
N1 z 2 -0.0008(3) -0.0006(3)
C1 x 1 0.00017(18) -0.00227(18)
C1 y 1 0.00151(13) 0.03029(16)
C1 z 1 0.00258(18) -0.0003(2)
C1 x 2 -0.0002(3) 0.0002(3)
C1 y 2 -0.00004(14) -0.00008(15)
C1 z 2 -0.0002(3) -0.0009(3)
C3 x 1 0 0
C3 y 1 0.0019(2) 0.0297(3)
C3 z 1 0 0
C3 x 2 0.0002(4) -0.0001(4)
C3 y 2 0 0
C3 z 2 -0.0009(4) 0.0002(4)
C2 x 1 0 0
C2 y 1 0.00124(18) 0.0309(2)
C2 z 1 0 0
H1 x 1 0.0031(5) -0.0024(5)
H1 y 1 -0.0011(3) 0.0307(4)
H1 z 1 0.0025(4) 0.0000(5)
H1 x 2 0.0007(7) 0.0014(7)
H1 y 2 -0.0001(4) 0.0002(4)
H1 z 2 0.0000(6) -0.0008(6)
H2 x 1 0 0
H2 y 1 -0.0038(4) 0.0313(5)
H2 z 1 0 0
H2 x 2 0.0005(10) -0.0010(10)
H2 y 2 0 0
H2 z 2 -0.0007(9) 0.0006(8)
H1n x 1 0 0
H1n y 1 0.0185(5) 0.0278(6)
H1n z 1 0 0
H1n x 2 0.0017(10) -0.0004(10)
H1n y 2 0 0
H1n z 2 0.0002(10) 0.0003(11)
H3a x 1 0 0
H3a y 1 -0.0094(6) 0.0298(7)
H3a z 1 0 0
H3a x 2 0.0010(11) -0.0015(11)
H3a y 2 0 0
H3a z 2 -0.0007(10) 0.0015(10)
H2n x 1 -0.0015(4) -0.0007(4)
H2n y 1 0.0051(3) 0.0300(3)
H2n z 1 -0.0056(4) -0.0004(5)
H2n x 2 0.0022(6) 0.0001(6)
H2n y 2 -0.0003(3) -0.0003(3)
H2n z 2 -0.0003(6) 0.0011(6)
H3b x 1 0.0002(5) 0.0008(5)
H3b y 1 0.0053(4) 0.0292(4)
H3b z 1 0.0090(6) -0.0009(6)
H3b x 2 0.0005(7) -0.0011(7)
H3b y 2 0.0002(4) 0.0001(4)
H3b z 2 0.0010(8) -0.0013(8)

loop_
_atom_site_Fourier_wave_vector_seq_id
_jana_atom_site_fourier_wave_vector_q1_coeff
1 1
2 2

loop_
_atom_site_U_Fourier_atom_site_label
_atom_site_U_Fourier_tens_elem
_atom_site_U_Fourier_wave_vector_seq_id
_atom_site_U_Fourier_param_cos
_atom_site_U_Fourier_param_sin
Co1 U11 1 -0.001(3) 0
Co1 U22 1 0.006(3) 0
Co1 U33 1 -0.005(3) 0
Co1 U12 1 -0.006(2) 0
Co1 U13 1 0.002(2) 0
Co1 U23 1 -0.001(2) 0
O1 U11 1 0.0006(8) -0.0002(9)
O1 U22 1 0.0015(10) -0.0002(10)
O1 U33 1 -0.0022(8) 0.0005(10)
O1 U12 1 -0.0003(7) 0.0004(8)
O1 U13 1 -0.0009(7) 0.0005(8)
O1 U23 1 -0.0017(7) -0.0007(10)
O2 U11 1 -0.0011(8) 0.0004(8)
O2 U22 1 -0.0004(10) -0.0002(10)
O2 U33 1 0.0021(9) -0.0001(10)
O2 U12 1 -0.0017(7) 0.0001(7)
O2 U13 1 0.0019(7) 0.0019(8)
O2 U23 1 -0.0009(7) 0.0025(10)
O3 U11 1 -0.0002(9) 0.0018(9)
O3 U22 1 0.0023(10) -0.0027(11)
O3 U33 1 -0.0086(9) -0.0016(11)
O3 U12 1 -0.0003(7) -0.0010(7)
O3 U13 1 0.0011(7) -0.0026(8)
O3 U23 1 -0.0004(7) -0.0015(10)
N1 U11 1 0 0
N1 U22 1 0 0
N1 U33 1 0 0
N1 U12 1 -0.0019(8) -0.0006(8)
N1 U13 1 0 0
N1 U23 1 -0.0023(8) 0.0000(12)
C1 U11 1 -0.0010(7) -0.0016(8)
C1 U22 1 -0.0008(8) -0.0003(9)
C1 U33 1 0.0027(7) 0.0040(8)
C1 U12 1 -0.0003(6) 0.0002(7)
C1 U13 1 -0.0001(6) -0.0003(7)
C1 U23 1 -0.0004(6) -0.0002(8)
C3 U11 1 0 0
C3 U22 1 0 0
C3 U33 1 0 0
C3 U12 1 0.0010(12) 0.0013(12)
C3 U13 1 0 0
C3 U23 1 0.0021(11) 0.0033(17)
C2 U11 1 0 0
C2 U22 1 0 0
C2 U33 1 0 0
C2 U12 1 0.0004(8) 0.0013(9)
C2 U13 1 0 0
C2 U23 1 -0.0030(8) 0.0070(14)
H1 U11 1 -0.003(2) 0.000(2)
H1 U22 1 -0.001(2) 0.000(3)
H1 U33 1 0.006(2) 0.003(2)
H1 U12 1 0.0003(19) -0.002(2)
H1 U13 1 0.0008(16) -0.0003(19)
H1 U23 1 -0.0041(17) 0.000(2)
H2 U11 1 0 0
H2 U22 1 0 0
H2 U33 1 0 0
H2 U12 1 -0.005(2) -0.005(3)
H2 U13 1 0 0
H2 U23 1 0.004(2) -0.002(3)
H1n U11 1 0 0
H1n U22 1 0 0
H1n U33 1 0 0
H1n U12 1 0.008(3) 0.004(3)
H1n U13 1 0 0
H1n U23 1 0.007(3) 0.000(4)
H3a U11 1 0 0
H3a U22 1 0 0
H3a U33 1 0 0
H3a U12 1 0.004(3) 0.001(3)
H3a U13 1 0 0
H3a U23 1 0.012(3) -0.008(4)
H2n U11 1 0.0014(18) 0.0003(19)
H2n U22 1 -0.0037(19) -0.005(2)
H2n U33 1 0.016(2) 0.010(2)
H2n U12 1 0.0010(16) 0.0000(17)
H2n U13 1 0.0033(15) -0.0078(16)
H2n U23 1 0.0041(15) 0.0002(19)
H3b U11 1 -0.002(2) -0.001(2)
H3b U22 1 -0.003(3) 0.005(3)
H3b U33 1 0.006(3) -0.001(4)
H3b U12 1 -0.001(2) -0.001(2)
H3b U13 1 -0.004(2) 0.000(2)
H3b U23 1 -0.001(2) 0.002(3)

loop_
_atom_type_symbol
_atom_type_scat_length_neutron
_atom_type_scat_source
C 6.646 International_Tables_Vol_C
H -3.739 International_Tables_Vol_C
Co 2.490 International_Tables_Vol_C
N 9.360 International_Tables_Vol_C
O 5.803 International_Tables_Vol_C

loop_
_cell_wave_vector_seq_id
_cell_wave_vector_x
_cell_wave_vector_y
_cell_wave_vector_z
1 0.000000 0.000000 0.124700

loop_
_geom_angle_atom_site_label_1
_geom_angle_atom_site_label_2
_geom_angle_atom_site_label_3
_geom_angle_site_ssg_symmetry_1
_geom_angle_site_ssg_symmetry_3
_geom_angle_av
_geom_angle_min
_geom_angle_max
O1 Co1 O1 . 5_6555 179.8(4) 179.5(2) 180.0(5)
O1 Co1 O2 . 2_6555 93.36(19) 92.91(14) 93.66(14)
O1 Co1 O2 . 6_4545 86.64(19) 86.30(16) 87.09(14)
O1 Co1 O3 . . 87.8(2) 87.23(19) 88.44(19)
O1 Co1 O3 . 5_6555 92.2(2) 92.03(19) 92.60(19)
O1 Co1 O2 5_6555 2_6555 86.64(19) 86.30(16) 87.09(14)
O1 Co1 O2 5_6555 6_4545 93.36(19) 92.91(14) 93.66(14)
O1 Co1 O3 5_6555 . 92.2(2) 92.03(19) 92.60(19)
O1 Co1 O3 5_6555 5_6555 87.8(2) 87.23(19) 88.44(19)
O2 Co1 O2 2_6555 6_4545 179.9(3) 179.9(3) 180.0(5)
O2 Co1 O3 2_6555 . 87.74(19) 87.35(16) 88.26(16)
O2 Co1 O3 2_6555 5_6555 92.26(19) 91.69(16) 92.62(14)
O2 Co1 O3 6_4545 . 92.26(19) 91.69(16) 92.62(14)
O2 Co1 O3 6_4545 5_6555 87.74(19) 87.35(16) 88.26(16)
O3 Co1 O3 . 5_6555 179.7(3) 179.5(2) 180.0(5)
Co1 O1 C1 . . 121.1(3) 120.3(4) 122.0(4)
Co1 O2 C1 2_6545 . 119.9(3) 119.2(2) 120.6(2)
Co1 O3 C2 . . 121.2(3) 119.9(3) 122.9(3)
O1 C1 O2 . . 124.1(4) 123.2(4) 124.7(4)
O3 C2 O3 . 7_5555 123.8(4) 122.7(4) 124.7(4)

loop_
_geom_bond_atom_site_label_1
_geom_bond_atom_site_label_2
_geom_bond_site_ssg_symmetry_2
_geom_bond_distance_av
_geom_bond_distance_min
_geom_bond_distance_max
Co1 O1 . 2.089(6) 2.084(7) 2.095(7)
Co1 O1 5_6555 2.089(6) 2.084(7) 2.095(7)
Co1 O2 2_6555 2.115(4) 2.104(6) 2.125(6)
Co1 O2 6_4545 2.115(4) 2.104(6) 2.125(6)
Co1 O3 . 2.102(5) 2.093(7) 2.115(7)
Co1 O3 5_6555 2.102(5) 2.093(7) 2.115(7)
O1 C1 . 1.255(6) 1.243(6) 1.268(6)
O2 C1 . 1.262(5) 1.250(5) 1.271(5)
O3 C2 . 1.260(5) 1.247(5) 1.268(5)
N1 C3 . 1.489(5) 1.483(5) 1.495(5)
